data_2209348
loop_
_publ_author_name
'Rohde, Alexander'
'Urland, Werner'

_publ_section_title
;
 Octaaquaytterbium(III) tris(3-carboxy-4-hydroxybenzenesulfonate)
 monohydrate
;
_journal_coeditor_code WW2015
_journal_issue 6
_journal_name_full 'Acta Crystallographica Section E'
_journal_page_first m1210
_journal_page_last m1212
_journal_paper_doi 10.1107/S1600536806015583
_journal_volume 62
_journal_year 2006
_chemical_formula_iupac '[Yb (H2 O)8] (C7 H5 O6 S)3, H2 O'
_chemical_formula_moiety 'H16 O8 Yb 3+, 3C7 H5 O6 S -, H2 O'
_chemical_formula_sum 'C21 H33 O27 S3 Yb'
_chemical_formula_weight 986.69
_chemical_name_systematic
;
Octaaquaytterbium(III) tris(3-carboxy-4-hydroxybenzenesulfonate) monohydrate
;
_space_group_IT_number 2
_symmetry_cell_setting triclinic
_symmetry_space_group_name_Hall '-P 1'
_symmetry_space_group_name_H-M 'P -1'
_atom_sites_solution_hydrogens geom
_atom_sites_solution_primary direct
_atom_sites_solution_secondary difmap
_cell_angle_alpha 74.74(3)
_cell_angle_beta 82.28(3)
_cell_angle_gamma 77.68(3)
_cell_formula_units_Z 2
_cell_length_a 7.523(2)
_cell_length_b 12.445(4)
_cell_length_c 19.475(6)
_cell_measurement_reflns_used 8000
_cell_measurement_temperature 298(2)
_cell_measurement_theta_max 25.88
_cell_measurement_theta_min 2.18
_cell_volume 1712.6(9)
_computing_cell_refinement 'IPDS Software'
_computing_data_collection 'IPDS Software (Stoe & Cie, 1998)'
_computing_data_reduction 'IPDS Software'
_computing_molecular_graphics 'DIAMOND (Brandenburg, 2001)'
_computing_publication_material SHELXL97
_computing_structure_refinement 'SHELXL97 (Sheldrick, 1997)'
_computing_structure_solution 'SHELXS97 (Sheldrick, 1997)'
_diffrn_ambient_temperature 298(2)
_diffrn_detector_area_resol_mean 0
_diffrn_measured_fraction_theta_full 0.940
_diffrn_measured_fraction_theta_max 0.932
_diffrn_measurement_device_type 'Stoe IPDS'
_diffrn_measurement_method \f
_diffrn_radiation_monochromator graphite
_diffrn_radiation_type MoK\a
_diffrn_radiation_wavelength 0.71073
_diffrn_reflns_av_R_equivalents 0.0508
_diffrn_reflns_av_sigmaI/netI 0.0505
_diffrn_reflns_limit_h_max 8
_diffrn_reflns_limit_h_min -8
_diffrn_reflns_limit_k_max 15
_diffrn_reflns_limit_k_min -15
_diffrn_reflns_limit_l_max 23
_diffrn_reflns_limit_l_min -23
_diffrn_reflns_number 24267
_diffrn_reflns_theta_full 25.00
_diffrn_reflns_theta_max 25.88
_diffrn_reflns_theta_min 2.18
_diffrn_standards_decay_% 0
_diffrn_standards_interval_count 0
_diffrn_standards_interval_time 0
_diffrn_standards_number 0
_exptl_absorpt_coefficient_mu 3.017
_exptl_absorpt_correction_type none
_exptl_crystal_colour colourless
_exptl_crystal_density_diffrn 1.913
_exptl_crystal_density_method 'not measured'
_exptl_crystal_description needle
_exptl_crystal_F_000 986
_exptl_crystal_size_max 0.59
_exptl_crystal_size_mid 0.07
_exptl_crystal_size_min 0.07
_refine_diff_density_max 0.872
_refine_diff_density_min -0.837
_refine_ls_extinction_method none
_refine_ls_goodness_of_fit_ref 0.912
_refine_ls_hydrogen_treatment constr
_refine_ls_matrix_type full
_refine_ls_number_parameters 541
_refine_ls_number_reflns 6202
_refine_ls_number_restraints 27
_refine_ls_restrained_S_all 0.912
_refine_ls_R_factor_all 0.0356
_refine_ls_R_factor_gt 0.0246
_refine_ls_shift/su_max 0.001
_refine_ls_shift/su_mean 0.000
_refine_ls_structure_factor_coef Fsqd
_refine_ls_weighting_details 'calc w = 1/[\s^2^(Fo^2^)+(0.0265P)^2^] where P = (Fo^2^+2Fc^2^)/3'
_refine_ls_weighting_scheme calc
_refine_ls_wR_factor_gt 0.0497
_refine_ls_wR_factor_ref 0.0524
_reflns_number_gt 5073
_reflns_number_total 6202
_reflns_threshold_expression I>2\s(I)
_cod_data_source_file ww2015.cif
_cod_data_source_block I
_cod_original_cell_volume 1712.6(8)
_cod_database_code 2209348
_cod_database_fobs_code 2209348

loop_
_symmetry_equiv_pos_as_xyz
'x, y, z'
'-x, -y, -z'

loop_
_atom_site_type_symbol
_atom_site_label
_atom_site_fract_x
_atom_site_fract_y
_atom_site_fract_z
_atom_site_U_iso_or_equiv
_atom_site_adp_type
_atom_site_calc_flag
_atom_site_refinement_flags
_atom_site_occupancy
_atom_site_disorder_assembly
_atom_site_disorder_group
Yb Yb1 1.00171(3) 0.049437(14) 0.319927(9) 0.02141(5) Uani d . 1 . .
O O1 0.9919(5) -0.1391(2) 0.32775(15) 0.0360(7) Uani d D 1 . .
O O2 1.2711(4) -0.0542(2) 0.36514(14) 0.0314(6) Uani d D 1 . .
O O3 1.0939(4) 0.1649(2) 0.38045(15) 0.0362(7) Uani d D 1 . .
O O4 0.9077(5) -0.0137(3) 0.43968(14) 0.0464(9) Uani d D 1 . .
O O5 1.2342(5) 0.1176(2) 0.23852(16) 0.0417(8) Uani d D 1 . .
O O6 0.9462(5) 0.0427(3) 0.20600(14) 0.0433(8) Uani d D 1 . .
O O7 0.8523(5) 0.2310(2) 0.28060(18) 0.0463(8) Uani d D 1 . .
O O8 0.6874(5) 0.0433(3) 0.32423(17) 0.0455(8) Uani d D 1 . .
O O9 0.5823(6) 0.2518(4) 0.2045(2) 0.0748(13) Uani d D 1 . .
H H11O 1.066(8) -0.199(5) 0.352(3) 0.112 Uiso d D 1 . .
H H12O 0.892(7) -0.152(6) 0.309(4) 0.112 Uiso d D 1 . .
H H21O 1.288(10) -0.087(5) 0.412(2) 0.112 Uiso d D 1 . .
H H22O 1.351(9) -0.093(5) 0.335(3) 0.112 Uiso d D 1 . .
H H31O 1.217(6) 0.158(6) 0.390(4) 0.112 Uiso d D 1 . .
H H32O 1.029(8) 0.230(4) 0.395(4) 0.112 Uiso d D 1 . .
H H41O 0.853(9) 0.044(4) 0.464(3) 0.112 Uiso d D 1 . .
H H42O 0.819(9) -0.060(5) 0.446(4) 0.112 Uiso d D 1 . .
H H51O 1.344(7) 0.071(5) 0.233(4) 0.112 Uiso d D 1 . .
H H52O 1.239(10) 0.191(4) 0.212(3) 0.112 Uiso d D 1 . .
H H61O 1.008(9) 0.082(5) 0.168(3) 0.112 Uiso d D 1 . .
H H62O 0.849(8) 0.017(6) 0.195(4) 0.112 Uiso d D 1 . .
H H71O 0.767(8) 0.245(6) 0.246(3) 0.112 Uiso d D 1 . .
H H72O 0.913(9) 0.288(5) 0.275(4) 0.112 Uiso d D 1 . .
H H81O 0.590(8) 0.079(5) 0.348(3) 0.112 Uiso d D 1 . .
H H82O 0.755(9) 0.101(5) 0.297(3) 0.112 Uiso d D 1 . .
H H91O 0.591(10) 0.253(6) 0.157(2) 0.112 Uiso d D 1 . .
H H92O 0.500(9) 0.317(5) 0.215(3) 0.112 Uiso d D 1 . .
S S1 0.46796(14) 0.18670(7) 0.48164(5) 0.0248(2) Uani d . 1 . .
O O11 0.6607(4) 0.1615(2) 0.49411(13) 0.0302(6) Uani d . 1 . .
O O12 0.4387(4) 0.1580(2) 0.41672(15) 0.0380(7) Uani d . 1 . .
O O13 0.3560(4) 0.1377(2) 0.54406(15) 0.0395(7) Uani d . 1 . .
O O14 0.0911(5) 0.6512(2) 0.56230(15) 0.0439(8) Uani d . 1 . .
O O15 0.1268(5) 0.4747(2) 0.63188(14) 0.0472(9) Uani d . 1 . .
H H15O 0.0736 0.5082 0.6620 0.071 Uiso calc R 1 . .
O O16 0.2088(5) 0.6825(2) 0.42807(15) 0.0473(9) Uani d . 1 . .
H H16O 0.1576 0.7007 0.4643 0.071 Uiso calc R 1 . .
C C11 0.3934(6) 0.3354(3) 0.46768(19) 0.0251(9) Uani d . 1 . .
C C12 0.3053(6) 0.3811(3) 0.52297(18) 0.0256(9) Uani d . 1 . .
H H12 0.2886 0.3340 0.5682 0.031 Uiso calc R 1 . .
C C13 0.2407(6) 0.4980(3) 0.51158(18) 0.0255(9) Uani d . 1 . .
C C14 0.2687(6) 0.5681(3) 0.4429(2) 0.0308(9) Uani d . 1 . .
C C15 0.3595(7) 0.5212(3) 0.38801(19) 0.0363(11) Uani d . 1 . .
H H15 0.3790 0.5678 0.3428 0.044 Uiso calc R 1 . .
C C16 0.4215(6) 0.4058(3) 0.39983(19) 0.0326(10) Uani d . 1 . .
H H16 0.4820 0.3749 0.3626 0.039 Uiso calc R 1 . .
C C17 0.1467(6) 0.5486(3) 0.5702(2) 0.0306(9) Uani d . 1 . .
S S2 0.15238(15) 0.43018(7) 0.21159(4) 0.0296(2) Uani d . 1 . .
O O21 -0.0127(5) 0.4266(2) 0.26154(14) 0.0418(8) Uani d . 1 . .
O O22 0.1636(4) 0.3524(2) 0.16579(13) 0.0343(7) Uani d . 1 . .
O O23 0.3159(5) 0.4113(3) 0.24781(16) 0.0503(9) Uani d . 1 . .
O O24 -0.0297(6) 0.8289(2) -0.06420(14) 0.0574(10) Uani d . 1 . .
O O25 -0.0078(6) 0.6436(2) -0.04849(15) 0.0590(11) Uani d . 1 . .
H H25O -0.0354 0.6634 -0.0899 0.089 Uiso calc R 1 . .
O O26 0.0285(6) 0.9020(2) 0.04568(17) 0.0686(13) Uani d . 1 . .
H H26O 0.0029 0.9084 0.0050 0.103 Uiso calc R 1 . .
C C21 0.1256(6) 0.5689(3) 0.15740(18) 0.0265(9) Uani d . 1 . .
C C22 0.0840(6) 0.5935(3) 0.08762(18) 0.0281(9) Uani d . 1 . .
H H22 0.0782 0.5352 0.0669 0.034 Uiso calc R 1 . .
C C23 0.0505(6) 0.7056(3) 0.04778(18) 0.0289(9) Uani d . 1 . .
C C24 0.0607(7) 0.7920(3) 0.0799(2) 0.0365(11) Uani d . 1 . .
C C25 0.1075(7) 0.7666(3) 0.1501(2) 0.0375(11) Uani d . 1 . .
H H25 0.1181 0.8243 0.1706 0.045 Uiso calc R 1 . .
C C26 0.1376(6) 0.6565(3) 0.18854(19) 0.0323(10) Uani d . 1 . .
H H26 0.1662 0.6394 0.2357 0.039 Uiso calc R 1 . .
C C27 0.0015(7) 0.7324(3) -0.02676(19) 0.0359(11) Uani d . 1 . .
S S3 0.60095(17) 0.86503(9) 0.21609(5) 0.0361(3) Uani d . 1 . .
O O31 0.7270(6) 0.8070(3) 0.26876(18) 0.0625(11) Uani d . 1 A .
O O32 0.675(2) 0.9654(6) 0.1689(6) 0.051(4) Uani d P 0.74(4) A 1
O O33 0.4190(10) 0.8984(16) 0.2404(9) 0.075(5) Uani d P 0.74(4) A 1
O O32A 0.558(8) 0.9749(14) 0.1829(8) 0.057(10) Uani d P 0.26(4) A 2
O O33A 0.443(6) 0.833(3) 0.2709(16) 0.075(9) Uani d P 0.26(4) A 2
O O34 0.4612(6) 0.7356(3) -0.06312(16) 0.0575(10) Uani d . 1 A .
O O35 0.4520(7) 0.9054(3) -0.04429(17) 0.0725(13) Uani d . 1 A .
H H35O 0.4206 0.9265 -0.0852 0.109 Uiso calc R 1 . .
O O36 0.5739(5) 0.5538(3) 0.03787(17) 0.0562(10) Uani d . 1 A .
H H36O 0.5413 0.5882 -0.0018 0.084 Uiso calc R 1 . .
C C31 0.6013(6) 0.7741(3) 0.16017(19) 0.0279(9) Uani d . 1 A .
C C32 0.5485(6) 0.8184(3) 0.09185(19) 0.0311(9) Uani d . 1 . .
H H32 0.5190 0.8966 0.0744 0.037 Uiso calc R 1 A .
C C33 0.5388(6) 0.7464(3) 0.04820(19) 0.0297(9) Uani d . 1 A .
C C34 0.5824(6) 0.6290(3) 0.0759(2) 0.0347(10) Uani d . 1 . .
C C35 0.6353(7) 0.5858(3) 0.1446(2) 0.0391(11) Uani d . 1 A .
H H35 0.6647 0.5077 0.1626 0.047 Uiso calc R 1 . .
C C36 0.6448(6) 0.6572(3) 0.1866(2) 0.0336(10) Uani d . 1 . .
H H36 0.6803 0.6273 0.2328 0.040 Uiso calc R 1 A .
C C37 0.4812(7) 0.7941(4) -0.0245(2) 0.0394(11) Uani d . 1 . .

loop_
_atom_site_aniso_label
_atom_site_aniso_U_11
_atom_site_aniso_U_22
_atom_site_aniso_U_33
_atom_site_aniso_U_12
_atom_site_aniso_U_13
_atom_site_aniso_U_23
Yb1 0.02389(10) 0.02284(8) 0.01850(7) -0.00327(6) -0.00470(5) -0.00615(5)
O1 0.046(2) 0.0266(14) 0.0377(16) -0.0058(13) -0.0158(14) -0.0061(12)
O2 0.0285(19) 0.0354(15) 0.0278(13) 0.0026(12) -0.0060(12) -0.0081(11)
O3 0.030(2) 0.0360(16) 0.0493(17) 0.0011(13) -0.0092(14) -0.0255(13)
O4 0.060(3) 0.065(2) 0.0251(14) -0.0344(18) 0.0093(14) -0.0184(14)
O5 0.040(2) 0.0344(16) 0.0405(16) -0.0043(14) 0.0083(14) 0.0006(13)
O6 0.067(3) 0.0471(18) 0.0206(13) -0.0194(16) -0.0096(14) -0.0074(12)
O7 0.049(3) 0.0311(16) 0.061(2) 0.0023(14) -0.0286(17) -0.0107(14)
O8 0.037(2) 0.0502(19) 0.056(2) -0.0084(15) -0.0007(15) -0.0268(16)
O9 0.064(3) 0.101(3) 0.059(2) 0.032(2) -0.038(2) -0.039(2)
S1 0.0258(6) 0.0239(4) 0.0276(5) -0.0036(4) -0.0035(4) -0.0114(4)
O11 0.0219(18) 0.0321(14) 0.0359(14) 0.0001(11) -0.0083(11) -0.0084(11)
O12 0.035(2) 0.0427(16) 0.0474(17) 0.0019(13) -0.0132(14) -0.0326(14)
O13 0.040(2) 0.0330(15) 0.0449(17) -0.0148(13) 0.0106(14) -0.0094(12)
O14 0.059(2) 0.0265(15) 0.0436(17) 0.0024(14) 0.0044(15) -0.0166(12)
O15 0.072(3) 0.0315(15) 0.0318(15) -0.0028(15) 0.0136(15) -0.0119(12)
O16 0.079(3) 0.0238(14) 0.0332(15) 0.0043(15) -0.0114(15) -0.0053(12)
C11 0.026(3) 0.0260(19) 0.0274(19) -0.0046(16) -0.0067(16) -0.0109(15)
C12 0.028(3) 0.0272(19) 0.0231(18) -0.0052(16) -0.0008(15) -0.0092(15)
C13 0.029(3) 0.0232(18) 0.0244(18) -0.0026(16) -0.0060(16) -0.0063(14)
C14 0.039(3) 0.0223(18) 0.032(2) -0.0003(17) -0.0129(18) -0.0066(15)
C15 0.053(3) 0.032(2) 0.0208(18) -0.0058(19) -0.0074(18) -0.0012(16)
C16 0.040(3) 0.039(2) 0.0198(18) -0.0043(19) -0.0031(17) -0.0107(16)
C17 0.027(3) 0.032(2) 0.035(2) -0.0048(17) -0.0006(17) -0.0129(17)
S2 0.0447(7) 0.0248(5) 0.0173(4) 0.0028(4) -0.0085(4) -0.0060(3)
O21 0.065(3) 0.0287(14) 0.0282(14) -0.0084(14) 0.0100(14) -0.0080(11)
O22 0.054(2) 0.0275(14) 0.0208(12) 0.0018(13) -0.0091(12) -0.0088(10)
O23 0.067(3) 0.0438(17) 0.0418(17) 0.0073(16) -0.0335(16) -0.0124(14)
O24 0.109(3) 0.0336(17) 0.0241(15) -0.0119(18) -0.0150(16) 0.0060(13)
O25 0.115(4) 0.0383(17) 0.0290(15) -0.0174(18) -0.0334(18) -0.0015(13)
O26 0.140(4) 0.0251(16) 0.0386(17) -0.0162(19) -0.022(2) 0.0026(13)
C21 0.032(3) 0.0269(19) 0.0195(17) -0.0021(16) -0.0046(15) -0.0061(14)
C22 0.035(3) 0.0278(19) 0.0230(18) -0.0050(17) -0.0050(16) -0.0079(15)
C23 0.039(3) 0.0281(19) 0.0192(17) -0.0091(17) -0.0033(16) -0.0029(14)
C24 0.054(3) 0.025(2) 0.029(2) -0.0092(19) -0.0019(19) -0.0029(16)
C25 0.054(3) 0.033(2) 0.030(2) -0.012(2) -0.0069(19) -0.0113(17)
C26 0.047(3) 0.032(2) 0.0209(18) -0.0101(18) -0.0062(17) -0.0072(16)
C27 0.054(3) 0.031(2) 0.0223(19) -0.008(2) -0.0042(18) -0.0046(16)
S3 0.0462(8) 0.0394(6) 0.0291(5) -0.0026(5) -0.0107(5) -0.0199(4)
O31 0.087(3) 0.055(2) 0.059(2) -0.0076(19) -0.042(2) -0.0230(17)
O32 0.094(9) 0.035(3) 0.033(4) -0.027(4) -0.024(5) -0.005(2)
O33 0.041(4) 0.111(11) 0.096(8) 0.004(5) -0.001(4) -0.082(9)
O32A 0.11(3) 0.043(8) 0.023(6) -0.021(11) 0.019(10) -0.021(6)
O33A 0.118(19) 0.056(16) 0.060(13) -0.045(14) 0.060(12) -0.041(12)
O34 0.092(3) 0.055(2) 0.0378(17) -0.0137(19) -0.0220(18) -0.0239(15)
O35 0.143(4) 0.0428(19) 0.0415(18) -0.020(2) -0.045(2) -0.0060(15)
O36 0.084(3) 0.0395(17) 0.057(2) -0.0048(17) -0.0266(18) -0.0281(15)
C31 0.029(3) 0.034(2) 0.0255(19) -0.0081(17) -0.0040(16) -0.0122(16)
C32 0.036(3) 0.031(2) 0.031(2) -0.0063(18) -0.0079(17) -0.0133(16)
C33 0.034(3) 0.035(2) 0.0248(18) -0.0079(17) -0.0060(16) -0.0125(16)
C34 0.036(3) 0.036(2) 0.040(2) -0.0092(18) -0.0084(19) -0.0197(18)
C35 0.046(3) 0.029(2) 0.045(2) -0.0040(19) -0.010(2) -0.0124(18)
C36 0.035(3) 0.038(2) 0.030(2) -0.0082(18) -0.0103(17) -0.0077(17)
C37 0.050(3) 0.043(2) 0.032(2) -0.011(2) -0.0060(19) -0.0160(19)

loop_
_atom_type_symbol
_atom_type_description
_atom_type_scat_dispersion_real
_atom_type_scat_dispersion_imag
_atom_type_scat_source
C C 0.0033 0.0016 'International Tables Vol C Tables 4.2.6.8 and 6.1.1.4'
H H 0.0000 0.0000 'International Tables Vol C Tables 4.2.6.8 and 6.1.1.4'
O O 0.0106 0.0060 'International Tables Vol C Tables 4.2.6.8 and 6.1.1.4'
S S 0.1246 0.1234 'International Tables Vol C Tables 4.2.6.8 and 6.1.1.4'
Yb Yb -0.3850 5.5486 'International Tables Vol C Tables 4.2.6.8 and 6.1.1.4'

loop_
_geom_angle_atom_site_label_1
_geom_angle_atom_site_label_2
_geom_angle_atom_site_label_3
_geom_angle
_geom_angle_publ_flag
O7 Yb1 O2 142.00(12) no
O7 Yb1 O4 108.23(13) no
O2 Yb1 O4 78.50(12) no
O7 Yb1 O1 143.45(12) no
O2 Yb1 O1 74.27(11) no
O4 Yb1 O1 78.15(11) no
O7 Yb1 O6 80.57(12) no
O2 Yb1 O6 118.03(11) no
O4 Yb1 O6 141.44(12) no
O1 Yb1 O6 74.21(10) no
O7 Yb1 O5 81.92(13) no
O2 Yb1 O5 74.39(11) no
O4 Yb1 O5 145.51(12) no
O1 Yb1 O5 113.65(11) no
O6 Yb1 O5 71.71(13) no
O7 Yb1 O3 71.21(11) no
O2 Yb1 O3 75.45(10) no
O4 Yb1 O3 73.53(11) no
O1 Yb1 O3 141.85(10) no
O6 Yb1 O3 141.90(11) no
O5 Yb1 O3 79.29(12) no
O7 Yb1 O8 72.84(13) no
O2 Yb1 O8 141.95(11) no
O4 Yb1 O8 73.94(12) no
O1 Yb1 O8 74.79(12) no
O6 Yb1 O8 73.23(12) no
O5 Yb1 O8 139.47(12) no
O3 Yb1 O8 119.66(11) no
O7 Yb1 H82O 51.6(15) no
O2 Yb1 H82O 165.0(14) no
O4 Yb1 H82O 91.0(16) no
O1 Yb1 H82O 93.2(17) no
O6 Yb1 H82O 64.6(19) no
O5 Yb1 H82O 119.1(15) no
O3 Yb1 H82O 112.1(19) no
O8 Yb1 H82O 23.1(14) no
Yb1 O1 H11O 125(4) no
Yb1 O1 H12O 116(4) no
H11O O1 H12O 118(5) no
Yb1 O2 H21O 126(5) no
Yb1 O2 H22O 117(4) no
H21O O2 H22O 111(5) no
Yb1 O3 H31O 123(4) no
Yb1 O3 H32O 131(4) no
H31O O3 H32O 106(4) no
Yb1 O4 H41O 116(4) no
Yb1 O4 H42O 112(4) no
H41O O4 H42O 105(5) no
Yb1 O5 H51O 120(4) no
Yb1 O5 H52O 129(4) no
H51O O5 H52O 110(5) no
Yb1 O6 H61O 118(4) no
Yb1 O6 H62O 125(4) no
H61O O6 H62O 115(5) no
Yb1 O7 H71O 118(4) no
Yb1 O7 H72O 119(5) no
H71O O7 H72O 113(5) no
Yb1 O8 H81O 129(5) no
Yb1 O8 H82O 50(4) no
H81O O8 H82O 107(5) no
H91O O9 H92O 111(5) no
O13 S1 O11 112.14(18) no
O13 S1 O12 113.53(19) no
O11 S1 O12 111.66(17) no
O13 S1 C11 105.08(18) no
O11 S1 C11 107.55(18) no
O12 S1 C11 106.29(17) no
C17 O15 H15O 109.5 no
C14 O16 H16O 109.5 no
C12 C11 C16 120.1(3) no
C12 C11 S1 120.2(3) no
C16 C11 S1 119.7(3) no
C11 C12 C13 120.4(3) no
C11 C12 H12 119.8 no
C13 C12 H12 119.8 no
C12 C13 C14 119.0(3) no
C12 C13 C17 121.2(3) no
C14 C13 C17 119.8(3) no
O16 C14 C15 118.0(3) no
O16 C14 C13 122.0(3) no
C15 C14 C13 120.0(3) no
C16 C15 C14 120.4(3) no
C16 C15 H15 119.8 no
C14 C15 H15 119.8 no
C15 C16 C11 120.1(3) no
C15 C16 H16 120.0 no
C11 C16 H16 120.0 no
O14 C17 O15 122.8(3) no
O14 C17 C13 122.8(4) no
O15 C17 C13 114.4(3) no
O23 S2 O22 112.82(18) no
O23 S2 O21 112.25(19) no
O22 S2 O21 110.44(18) no
O23 S2 C21 107.0(2) no
O22 S2 C21 108.10(15) no
O21 S2 C21 105.82(18) no
C27 O25 H25O 109.5 no
C24 O26 H26O 109.5 no
C22 C21 C26 120.1(3) no
C22 C21 S2 121.9(3) no
C26 C21 S2 117.9(3) no
C21 C22 C23 120.3(3) no
C21 C22 H22 119.8 no
C23 C22 H22 119.8 no
C22 C23 C24 118.9(3) no
C22 C23 C27 120.3(3) no
C24 C23 C27 120.8(3) no
O26 C24 C25 116.6(3) no
O26 C24 C23 122.7(4) no
C25 C24 C23 120.7(3) no
C26 C25 C24 119.5(4) no
C26 C25 H25 120.2 no
C24 C25 H25 120.2 no
C25 C26 C21 120.5(3) no
C25 C26 H26 119.8 no
C21 C26 H26 119.8 no
O24 C27 O25 123.0(4) no
O24 C27 C23 123.3(4) no
O25 C27 C23 113.7(3) no
O32A S3 O33 75.2(14) no
O32A S3 O31 131.3(19) no
O33 S3 O31 117.5(7) no
O33 S3 O32 110.3(5) no
O31 S3 O32 108.4(4) no
O32A S3 O33A 108.5(11) no
O31 S3 O33A 89.6(19) no
O32 S3 O33A 142.2(10) no
O32A S3 C31 112.8(9) no
O33 S3 C31 106.9(4) no
O31 S3 C31 107.62(19) no
O32 S3 C31 105.5(5) no
O33A S3 C31 99.9(7) no
C37 O35 H35O 109.5 no
C34 O36 H36O 109.5 no
C32 C31 C36 120.0(3) no
C32 C31 S3 120.1(3) no
C36 C31 S3 119.9(3) no
C31 C32 C33 120.5(4) no
C31 C32 H32 119.8 no
C33 C32 H32 119.8 no
C34 C33 C32 118.6(3) no
C34 C33 C37 121.1(3) no
C32 C33 C37 120.2(3) no
O36 C34 C35 117.5(4) no
O36 C34 C33 122.4(4) no
C35 C34 C33 120.2(3) no
C36 C35 C34 120.6(4) no
C36 C35 H35 119.7 no
C34 C35 H35 119.7 no
C35 C36 C31 120.2(4) no
C35 C36 H36 119.9 no
C31 C36 H36 119.9 no
O34 C37 O35 122.7(4) no
O34 C37 C33 122.9(4) no
O35 C37 C33 114.4(3) no

loop_
_geom_bond_atom_site_label_1
_geom_bond_atom_site_label_2
_geom_bond_distance
_geom_bond_publ_flag
Yb1 O7 2.278(3) yes
Yb1 O2 2.305(3) yes
Yb1 O4 2.321(3) yes
Yb1 O1 2.328(3) yes
Yb1 O6 2.338(3) yes
Yb1 O5 2.339(3) yes
Yb1 O3 2.339(3) yes
Yb1 O8 2.372(4) yes
Yb1 H82O 1.91(7) no
O1 H11O 0.89(4) no
O1 H12O 0.94(4) no
O2 H21O 0.90(4) no
O2 H22O 0.93(4) no
O3 H31O 0.95(4) no
O3 H32O 0.95(4) no
O4 H41O 0.96(4) no
O4 H42O 0.95(4) no
O5 H51O 0.91(4) no
O5 H52O 0.93(4) no
O6 H61O 0.91(4) no
O6 H62O 0.92(4) no
O7 H71O 0.94(4) no
O7 H72O 0.90(4) no
O8 H81O 0.91(4) no
O8 H82O 0.97(4) no
O9 H91O 0.92(4) no
O9 H92O 0.96(4) no
S1 O13 1.454(3) no
S1 O11 1.456(3) no
S1 O12 1.456(3) no
S1 C11 1.773(4) no
O14 C17 1.231(5) no
O15 C17 1.319(5) no
O15 H15O 0.8200 no
O16 C14 1.363(4) no
O16 H16O 0.8200 no
C11 C12 1.376(5) no
C11 C16 1.398(5) no
C12 C13 1.400(5) no
C12 H12 0.9300 no
C13 C14 1.408(5) no
C13 C17 1.474(5) no
C14 C15 1.383(5) no
C15 C16 1.378(5) no
C15 H15 0.9300 no
C16 H16 0.9300 no
S2 O23 1.445(3) no
S2 O22 1.462(3) no
S2 O21 1.472(3) no
S2 C21 1.756(4) no
O24 C27 1.222(5) no
O25 C27 1.300(5) no
O25 H25O 0.8200 no
O26 C24 1.341(5) no
O26 H26O 0.8200 no
C21 C22 1.376(5) no
C21 C26 1.403(5) no
C22 C23 1.394(5) no
C22 H22 0.9300 no
C23 C24 1.398(5) no
C23 C27 1.480(5) no
C24 C25 1.397(6) no
C25 C26 1.365(5) no
C25 H25 0.9300 no
C26 H26 0.9300 no
S3 O32A 1.340(18) no
S3 O33 1.399(8) no
S3 O31 1.433(3) no
S3 O32 1.505(10) no
S3 O33A 1.533(17) no
S3 C31 1.764(4) no
O34 C37 1.218(5) no
O35 C37 1.314(5) no
O35 H35O 0.8200 no
O36 C34 1.353(4) no
O36 H36O 0.8200 no
C31 C32 1.376(5) no
C31 C36 1.392(5) no
C32 C33 1.406(5) no
C32 H32 0.9300 no
C33 C34 1.401(6) no
C33 C37 1.469(5) no
C34 C35 1.383(6) no
C35 C36 1.374(5) no
C35 H35 0.9300 no
C36 H36 0.9300 no

loop_
_geom_hbond_atom_site_label_D
_geom_hbond_atom_site_label_H
_geom_hbond_atom_site_label_A
_geom_hbond_site_symmetry_A
_geom_hbond_distance_DH
_geom_hbond_distance_HA
_geom_hbond_distance_DA
_geom_hbond_angle_DHA
O1 H11O O16 1_645 0.89(4) 2.04(4) 2.904(4) 165(6)
O1 H12O O31 1_545 0.94(4) 1.78(4) 2.707(5) 171(7)
O2 H21O O11 2_756 0.90(4) 1.88(4) 2.778(4) 176(7)
O2 H22O O33A 1_645 0.93(4) 1.73(5) 2.63(2) 163(7)
O2 H22O O33 1_645 0.93(4) 1.88(5) 2.690(10) 145(6)
O3 H31O O12 1_655 0.95(4) 1.81(4) 2.757(4) 171(6)
O3 H32O O14 2_666 0.95(4) 1.88(4) 2.825(4) 172(6)
O4 H41O O11 . 0.96(4) 1.97(5) 2.880(4) 158(6)
O4 H42O O13 2_656 0.95(4) 1.75(4) 2.701(4) 176(7)
O5 H51O O32A 1_645 0.91(4) 2.08(6) 2.95(4) 158(6)
O5 H51O O33 1_645 0.91(4) 2.07(6) 2.777(15) 133(6)
O5 H52O O22 1_655 0.93(4) 1.97(4) 2.862(4) 161(6)
O6 H61O O24 2_665 0.91(4) 2.03(5) 2.866(4) 152(6)
O6 H62O O32 1_545 0.92(4) 1.77(4) 2.688(11) 175(7)
O6 H62O O32A 1_545 0.92(4) 2.42(7) 3.33(5) 169(6)
O7 H71O O9 . 0.94(4) 1.68(4) 2.602(5) 164(7)
O7 H72O O21 1_655 0.90(4) 1.87(4) 2.752(4) 167(7)
O8 H81O O12 . 0.91(4) 1.96(5) 2.845(4) 163(7)
O8 H82O O7 . 0.97(4) 1.85(5) 2.762(5) 155(6)
O8 H82O O9 . 0.97(4) 2.50(7) 3.038(5) 115(5)
O9 H91O O34 2_665 0.92(4) 1.88(5) 2.776(4) 164(7)
O9 H92O O23 . 0.96(4) 1.78(4) 2.720(5) 165(7)
O15 H15O O21 2_566 0.82 1.84 2.640(4) 165.3
O16 H16O O14 . 0.82 1.88 2.600(4) 146.3
O25 H25O O22 2_565 0.82 1.94 2.689(4) 151.0
O26 H26O O24 . 0.82 1.94 2.654(4) 145.7
O35 H35O O32 2_675 0.82 1.93 2.700(6) 155.9
O35 H35O O32A 2_675 0.82 1.98 2.720(16) 149.5
O36 H36O O34 . 0.82 1.93 2.644(5) 145.1

loop_
_geom_torsion_atom_site_label_1
_geom_torsion_atom_site_label_2
_geom_torsion_atom_site_label_3
_geom_torsion_atom_site_label_4
_geom_torsion
_geom_torsion_publ_flag
O13 S1 C11 C12 22.1(4) no
O11 S1 C11 C12 -97.6(4) no
O12 S1 C11 C12 142.7(3) no
O13 S1 C11 C16 -156.7(3) no
O11 S1 C11 C16 83.7(4) no
O12 S1 C11 C16 -36.1(4) no
C16 C11 C12 C13 1.0(6) no
S1 C11 C12 C13 -177.8(3) no
C11 C12 C13 C14 -0.6(6) no
C11 C12 C13 C17 -179.7(4) no
C12 C13 C14 O16 179.8(4) no
C17 C13 C14 O16 -1.0(6) no
C12 C13 C14 C15 -0.3(6) no
C17 C13 C14 C15 178.9(4) no
O16 C14 C15 C16 -179.4(4) no
C13 C14 C15 C16 0.7(7) no
C14 C15 C16 C11 -0.3(7) no
C12 C11 C16 C15 -0.6(6) no
S1 C11 C16 C15 178.2(3) no
C12 C13 C17 O14 178.6(4) no
C14 C13 C17 O14 -0.5(7) no
C12 C13 C17 O15 -1.4(6) no
C14 C13 C17 O15 179.4(4) no
O23 S2 C21 C22 134.2(4) no
O22 S2 C21 C22 12.4(4) no
O21 S2 C21 C22 -105.9(4) no
O23 S2 C21 C26 -49.4(4) no
O22 S2 C21 C26 -171.2(3) no
O21 S2 C21 C26 70.5(4) no
C26 C21 C22 C23 -1.1(7) no
S2 C21 C22 C23 175.2(3) no
C21 C22 C23 C24 0.3(6) no
C21 C22 C23 C27 -178.6(4) no
C22 C23 C24 O26 -179.2(4) no
C27 C23 C24 O26 -0.4(7) no
C22 C23 C24 C25 1.4(7) no
C27 C23 C24 C25 -179.8(4) no
O26 C24 C25 C26 178.4(5) no
C23 C24 C25 C26 -2.2(7) no
C24 C25 C26 C21 1.4(7) no
C22 C21 C26 C25 0.2(7) no
S2 C21 C26 C25 -176.2(4) no
C22 C23 C27 O24 179.9(5) no
C24 C23 C27 O24 1.1(7) no
C22 C23 C27 O25 0.8(6) no
C24 C23 C27 O25 -178.0(4) no
O32A S3 C31 C32 -4(3) no
O33 S3 C31 C32 76.6(10) no
O31 S3 C31 C32 -156.4(4) no
O32 S3 C31 C32 -40.8(7) no
O33A S3 C31 C32 111(2) no
O32A S3 C31 C36 180(3) no
O33 S3 C31 C36 -99.7(10) no
O31 S3 C31 C36 27.3(4) no
O32 S3 C31 C36 142.9(7) no
O33A S3 C31 C36 -65(2) no
C36 C31 C32 C33 -0.3(7) no
S3 C31 C32 C33 -176.5(3) no
C31 C32 C33 C34 0.5(6) no
C31 C32 C33 C37 179.6(4) no
C32 C33 C34 O36 179.0(4) no
C37 C33 C34 O36 -0.1(7) no
C32 C33 C34 C35 -0.6(7) no
C37 C33 C34 C35 -179.6(5) no
O36 C34 C35 C36 -179.2(4) no
C33 C34 C35 C36 0.4(7) no
C34 C35 C36 C31 -0.1(7) no
C32 C31 C36 C35 0.1(7) no
S3 C31 C36 C35 176.3(4) no
C34 C33 C37 O34 3.0(8) no
C32 C33 C37 O34 -176.0(5) no
C34 C33 C37 O35 -177.3(4) no
C32 C33 C37 O35 3.6(7) no
